data_7232470
loop_
_publ_author_name
'Koppireddi, Satish'
'Liu, Chuan-Zhi'
'Wang, Hui'
'Zhang, Dan-Wei'
'Li, Zhan-Ting'

_publ_section_title
;
 Halogen and hydrogen bonding-driven self-assembly of supramolecular
 macrocycles and double helices from hydrogen-bonded arylamide foldamers
;
_journal_issue 16
_journal_name_full CrystEngComm
_journal_page_first 2626
_journal_paper_doi 10.1039/C8CE02187B
_journal_volume 21
_journal_year 2019
_chemical_formula_sum 'C34 H46 N4 O6'
_chemical_formula_weight 606.75
_space_group_crystal_system orthorhombic
_space_group_IT_number 56
_space_group_name_Hall '-P 2ab 2ac'
_space_group_name_H-M_alt 'P c c n'
_symmetry_space_group_name_Hall '-P 2ab 2ac'
_symmetry_space_group_name_H-M 'P c c n'
_atom_sites_solution_hydrogens mixed
_audit_creation_method SHELXL-2014/7
_audit_update_record
;
2018-12-26 deposited with the CCDC.    2019-03-06 downloaded from the CCDC.
;
_cell_angle_alpha 90
_cell_angle_beta 90
_cell_angle_gamma 90
_cell_formula_units_Z 4
_cell_length_a 23.393(10)
_cell_length_b 9.538(4)
_cell_length_c 15.832(7)
_cell_measurement_reflns_used 2638
_cell_measurement_temperature 203(2)
_cell_measurement_theta_max 20.50
_cell_measurement_theta_min 2.31
_cell_volume 3532(3)
_computing_cell_refinement 'Bruker SAINT'
_computing_data_collection 'Bruker APEX2'
_computing_data_reduction 'Bruker SAINT'
_computing_molecular_graphics 'Bruker SHELXTL'
_computing_publication_material 'Bruker SHELXTL'
_computing_structure_refinement 'SHELXL-2014/7 (Sheldrick, 2014)'
_computing_structure_solution 'SHELXS-97 (Sheldrick, 2008)'
_diffrn_ambient_temperature 203(2)
_diffrn_measured_fraction_theta_full 0.999
_diffrn_measured_fraction_theta_max 0.999
_diffrn_measurement_device_type 'Bruker APEX-II CCD'
_diffrn_measurement_method '\f and \w scans'
_diffrn_radiation_type MoK\a
_diffrn_radiation_wavelength 0.71073
_diffrn_reflns_av_R_equivalents 0.1081
_diffrn_reflns_av_unetI/netI 0.0650
_diffrn_reflns_Laue_measured_fraction_full 0.999
_diffrn_reflns_Laue_measured_fraction_max 0.999
_diffrn_reflns_limit_h_max 28
_diffrn_reflns_limit_h_min -28
_diffrn_reflns_limit_k_max 11
_diffrn_reflns_limit_k_min -9
_diffrn_reflns_limit_l_max 19
_diffrn_reflns_limit_l_min -18
_diffrn_reflns_number 19796
_diffrn_reflns_point_group_measured_fraction_full 0.999
_diffrn_reflns_point_group_measured_fraction_max 0.999
_diffrn_reflns_theta_full 25.242
_diffrn_reflns_theta_max 25.249
_diffrn_reflns_theta_min 1.741
_exptl_absorpt_coefficient_mu 0.078
_exptl_absorpt_correction_T_max 0.862
_exptl_absorpt_correction_T_min 0.731
_exptl_absorpt_correction_type multi-scan
_exptl_absorpt_process_details sadabs
_exptl_crystal_colour block
_exptl_crystal_density_diffrn 1.141
_exptl_crystal_description block
_exptl_crystal_F_000 1304
_exptl_crystal_size_max 0.800
_exptl_crystal_size_mid 0.400
_exptl_crystal_size_min 0.200
_refine_diff_density_max 0.320
_refine_diff_density_min -0.218
_refine_diff_density_rms 0.050
_refine_ls_extinction_method none
_refine_ls_goodness_of_fit_ref 1.054
_refine_ls_hydrogen_treatment mixed
_refine_ls_matrix_type full
_refine_ls_number_parameters 208
_refine_ls_number_reflns 3205
_refine_ls_number_restraints 6
_refine_ls_restrained_S_all 1.066
_refine_ls_R_factor_all 0.1744
_refine_ls_R_factor_gt 0.0866
_refine_ls_shift/su_max 0.004
_refine_ls_shift/su_mean 0.001
_refine_ls_structure_factor_coef Fsqd
_refine_ls_weighting_details 'w=1/[\s^2^(Fo^2^)+(0.1377P)^2^+1.3620P] where P=(Fo^2^+2Fc^2^)/3'
_refine_ls_weighting_scheme calc
_refine_ls_wR_factor_gt 0.2404
_refine_ls_wR_factor_ref 0.2946
_reflns_Friedel_coverage 0.000
_reflns_number_gt 1475
_reflns_number_total 3205
_reflns_threshold_expression 'I > 2\s(I)'
_cod_data_source_file c8ce02187b2.cif
_cod_data_source_block mo_70612aa
_cod_depositor_comments 'Adding full bibliography for 7232470--7232474.cif.'
_cod_database_code 7232470
_shelx_shelxl_version_number 2014/7
_shelx_space_group_comment
; 
The symmetry employed for this shelxl refinement is uniquely defined 
by the following loop, which should always be used as a source of 
symmetry information in preference to the above space-group names. 
They are only intended as comments. 
;
_shelx_estimated_absorpt_t_min 0.940
_shelx_estimated_absorpt_t_max 0.984

loop_
_space_group_symop_operation_xyz
'x, y, z'
'-x+1/2, -y+1/2, z'
'-x, y+1/2, -z+1/2'
'x+1/2, -y, -z+1/2'
'-x, -y, -z'
'x-1/2, y-1/2, -z'
'x, -y-1/2, z-1/2'
'-x-1/2, y, z-1/2'

loop_
_atom_site_label
_atom_site_type_symbol
_atom_site_fract_x
_atom_site_fract_y
_atom_site_fract_z
_atom_site_U_iso_or_equiv
_atom_site_adp_type
_atom_site_occupancy
_atom_site_site_symmetry_order
_atom_site_calc_flag
_atom_site_refinement_flags_posn
_atom_site_refinement_flags_adp
_atom_site_refinement_flags_occupancy
N1 N 0.63090(16) 1.0050(4) 0.1930(2) 0.0633(11) Uani 1 1 d . . .
H1A H 0.6359(19) 0.991(5) 0.140(3) 0.092(17) Uiso 1 1 d . . .
N2 N 0.5276(2) 0.8690(6) 0.3496(3) 0.0998(15) Uani 1 1 d . . .
O1 O 0.66838(16) 1.1157(4) 0.30645(19) 0.0975(13) Uani 1 1 d . . .
O2 O 0.67299(13) 1.0874(3) 0.04309(16) 0.0737(10) Uani 1 1 d . . .
O3 O 0.58152(15) 0.8087(3) 0.10313(19) 0.0860(11) Uani 1 1 d . . .
C1 C 0.7500 1.2500 0.2139(3) 0.0578(15) Uani 1 2 d S T P
H1 H 0.7500 1.2500 0.2733 0.069 Uiso 1 2 calc R U P
C2 C 0.70931(18) 1.1690(4) 0.1740(2) 0.0552(11) Uani 1 1 d . . .
C3 C 0.71087(19) 1.1689(5) 0.0844(3) 0.0603(12) Uani 1 1 d . . .
C4 C 0.7500 1.2500 0.0431(3) 0.0631(16) Uani 1 2 d S T P
H4 H 0.7500 1.2500 -0.0163 0.076 Uiso 1 2 calc R U P
C5 C 0.6681(2) 1.0942(5) 0.2294(3) 0.0654(12) Uani 1 1 d . . .
C6 C 0.5703(2) 0.9434(6) 0.3133(3) 0.0867(16) Uani 1 1 d . . .
H6 H 0.5886 1.0120 0.3463 0.104 Uiso 1 1 calc R U .
C7 C 0.5888(2) 0.9258(5) 0.2314(3) 0.0636(12) Uani 1 1 d . . .
C8 C 0.5622(2) 0.8199(5) 0.1848(3) 0.0675(13) Uani 1 1 d . . .
C9 C 0.5195(2) 0.7435(6) 0.2208(3) 0.0832(15) Uani 1 1 d . . .
H9 H 0.5012 0.6718 0.1904 0.100 Uiso 1 1 calc R U .
C10 C 0.5036(2) 0.7732(6) 0.3025(4) 0.0891(16) Uani 1 1 d . . .
H10 H 0.4734 0.7212 0.3260 0.107 Uiso 1 1 calc R U .
C11 C 0.5718(2) 0.6789(5) 0.0583(3) 0.0846(16) Uani 1 1 d . . .
H11A H 0.5783 0.6940 -0.0022 0.101 Uiso 1 1 calc R U .
H11B H 0.5319 0.6501 0.0658 0.101 Uiso 1 1 calc R U .
C12 C 0.6099(2) 0.5658(6) 0.0885(4) 0.0919(17) Uani 1 1 d . . .
H12 H 0.5992 0.5451 0.1477 0.110 Uiso 1 1 calc R U .
C13 C 0.6008(3) 0.4322(5) 0.0374(3) 0.0921(17) Uani 1 1 d . . .
H13A H 0.5601 0.4158 0.0304 0.138 Uiso 1 1 calc R U .
H13B H 0.6178 0.3535 0.0669 0.138 Uiso 1 1 calc R U .
H13C H 0.6185 0.4423 -0.0176 0.138 Uiso 1 1 calc R U .
C14 C 0.6728(3) 0.6062(7) 0.0883(5) 0.124(2) Uani 1 1 d . . .
H14A H 0.6853 0.6224 0.0307 0.186 Uiso 1 1 calc R U .
H14B H 0.6952 0.5310 0.1129 0.186 Uiso 1 1 calc R U .
H14C H 0.6781 0.6911 0.1211 0.186 Uiso 1 1 calc R U .
C15 C 0.6760(3) 1.0843(6) -0.0491(3) 0.0944(18) Uani 1 1 d . . .
H15A H 0.6722 1.1795 -0.0717 0.113 Uiso 1 1 calc R U .
H15B H 0.7129 1.0462 -0.0672 0.113 Uiso 1 1 calc R U .
C16 C 0.6301(3) 0.9974(7) -0.0799(3) 0.112(2) Uani 1 1 d . . .
H16 H 0.6341 0.9046 -0.0526 0.135 Uiso 1 1 calc R U .
C17 C 0.5715(3) 1.0515(8) -0.0590(4) 0.128(3) Uani 1 1 d . . .
H17A H 0.5703 1.0789 0.0000 0.192 Uiso 1 1 calc R U .
H17B H 0.5435 0.9784 -0.0692 0.192 Uiso 1 1 calc R U .
H17C H 0.5630 1.1320 -0.0942 0.192 Uiso 1 1 calc R U .
C18 C 0.6394(4) 0.9760(10) -0.1759(3) 0.167(4) Uani 1 1 d . U .
H18A H 0.6370 1.0657 -0.2045 0.251 Uiso 1 1 calc R U .
H18B H 0.6101 0.9137 -0.1978 0.251 Uiso 1 1 calc R U .
H18C H 0.6768 0.9350 -0.1855 0.251 Uiso 1 1 calc R U .

loop_
_atom_site_aniso_label
_atom_site_aniso_U_11
_atom_site_aniso_U_22
_atom_site_aniso_U_33
_atom_site_aniso_U_23
_atom_site_aniso_U_13
_atom_site_aniso_U_12
N1 0.085(3) 0.067(3) 0.0378(19) -0.0123(19) 0.0015(19) 0.002(2)
N2 0.105(3) 0.129(4) 0.065(3) -0.004(3) 0.004(3) -0.004(3)
O1 0.146(3) 0.107(3) 0.0395(19) -0.0170(17) 0.0125(18) -0.036(2)
O2 0.097(2) 0.090(2) 0.0337(15) -0.0097(15) -0.0079(14) 0.0031(19)
O3 0.128(3) 0.072(2) 0.058(2) -0.0184(17) -0.0053(18) 0.003(2)
C1 0.089(4) 0.053(4) 0.031(3) 0.000 0.000 0.015(4)
C2 0.082(3) 0.052(3) 0.032(2) -0.0026(19) 0.000(2) 0.012(2)
C3 0.075(3) 0.063(3) 0.043(2) -0.004(2) -0.008(2) 0.020(2)
C4 0.073(4) 0.081(5) 0.035(3) 0.000 0.000 0.012(4)
C5 0.094(3) 0.061(3) 0.041(2) -0.009(2) 0.000(2) 0.016(3)
C6 0.105(4) 0.101(4) 0.055(3) -0.012(3) 0.000(3) -0.006(3)
C7 0.081(3) 0.060(3) 0.050(2) 0.001(2) -0.004(2) 0.018(3)
C8 0.086(3) 0.060(3) 0.057(3) -0.003(2) -0.017(2) 0.010(3)
C9 0.100(4) 0.070(3) 0.080(4) 0.000(3) -0.018(3) 0.006(3)
C10 0.090(3) 0.095(4) 0.082(4) 0.002(3) -0.009(3) -0.001(3)
C11 0.114(4) 0.074(3) 0.066(3) -0.010(3) -0.020(3) 0.003(3)
C12 0.114(4) 0.081(4) 0.081(3) 0.000(3) -0.023(3) 0.012(4)
C13 0.125(4) 0.067(3) 0.084(4) -0.009(3) -0.013(3) 0.025(3)
C14 0.107(5) 0.111(5) 0.154(6) -0.027(4) -0.028(4) 0.021(4)
C15 0.140(5) 0.111(5) 0.032(2) -0.011(3) -0.007(3) -0.010(4)
C16 0.174(7) 0.120(5) 0.043(3) -0.002(3) -0.014(3) -0.047(5)
C17 0.129(5) 0.148(6) 0.107(5) 0.025(4) -0.047(4) -0.038(5)
C18 0.242(8) 0.207(8) 0.052(3) -0.026(4) -0.011(4) -0.100(7)

loop_
_atom_type_symbol
_atom_type_description
_atom_type_scat_dispersion_real
_atom_type_scat_dispersion_imag
_atom_type_scat_source
C C 0.0033 0.0016 'International Tables Vol C Tables 4.2.6.8 and 6.1.1.4'
H H 0.0000 0.0000 'International Tables Vol C Tables 4.2.6.8 and 6.1.1.4'
N N 0.0061 0.0033 'International Tables Vol C Tables 4.2.6.8 and 6.1.1.4'
O O 0.0106 0.0060 'International Tables Vol C Tables 4.2.6.8 and 6.1.1.4'

loop_
_geom_angle_atom_site_label_1
_geom_angle_atom_site_label_2
_geom_angle_atom_site_label_3
_geom_angle
_geom_angle_site_symmetry_1
_geom_angle_site_symmetry_3
C5 N1 C7 128.2(4) . .
C5 N1 H1A 115(3) . .
C7 N1 H1A 116(3) . .
C10 N2 C6 116.2(5) . .
C3 O2 C15 117.7(4) . .
C8 O3 C11 118.5(4) . .
C2 C1 C2 125.5(5) . 2_675
C2 C1 H1 117.2 . .
C2 C1 H1 117.2 2_675 .
C1 C2 C3 116.1(4) . .
C1 C2 C5 116.6(4) . .
C3 C2 C5 127.3(4) . .
O2 C3 C4 122.4(4) . .
O2 C3 C2 117.9(4) . .
C4 C3 C2 119.7(4) . .
C3 C4 C3 122.8(5) 2_675 .
C3 C4 H4 118.6 2_675 .
C3 C4 H4 118.6 . .
O1 C5 N1 122.0(5) . .
O1 C5 C2 119.9(4) . .
N1 C5 C2 118.1(4) . .
N2 C6 C7 124.6(5) . .
N2 C6 H6 117.7 . .
C7 C6 H6 117.7 . .
C6 C7 N1 124.8(5) . .
C6 C7 C8 116.5(5) . .
N1 C7 C8 118.7(4) . .
C9 C8 O3 126.4(4) . .
C9 C8 C7 119.5(5) . .
O3 C8 C7 114.1(4) . .
C8 C9 C10 118.8(5) . .
C8 C9 H9 120.6 . .
C10 C9 H9 120.6 . .
N2 C10 C9 124.4(5) . .
N2 C10 H10 117.8 . .
C9 C10 H10 117.8 . .
O3 C11 C12 111.8(4) . .
O3 C11 H11A 109.3 . .
C12 C11 H11A 109.3 . .
O3 C11 H11B 109.3 . .
C12 C11 H11B 109.3 . .
H11A C11 H11B 107.9 . .
C11 C12 C14 113.4(5) . .
C11 C12 C13 110.7(4) . .
C14 C12 C13 110.3(5) . .
C11 C12 H12 107.4 . .
C14 C12 H12 107.4 . .
C13 C12 H12 107.4 . .
C12 C13 H13A 109.5 . .
C12 C13 H13B 109.5 . .
H13A C13 H13B 109.5 . .
C12 C13 H13C 109.5 . .
H13A C13 H13C 109.5 . .
H13B C13 H13C 109.5 . .
C12 C14 H14A 109.5 . .
C12 C14 H14B 109.5 . .
H14A C14 H14B 109.5 . .
C12 C14 H14C 109.5 . .
H14A C14 H14C 109.5 . .
H14B C14 H14C 109.5 . .
C16 C15 O2 108.3(4) . .
C16 C15 H15A 110.0 . .
O2 C15 H15A 110.0 . .
C16 C15 H15B 110.0 . .
O2 C15 H15B 110.0 . .
H15A C15 H15B 108.4 . .
C15 C16 C17 114.0(6) . .
C15 C16 C18 107.7(5) . .
C17 C16 C18 113.0(6) . .
C15 C16 H16 107.3 . .
C17 C16 H16 107.3 . .
C18 C16 H16 107.3 . .
C16 C17 H17A 109.5 . .
C16 C17 H17B 109.5 . .
H17A C17 H17B 109.5 . .
C16 C17 H17C 109.5 . .
H17A C17 H17C 109.5 . .
H17B C17 H17C 109.5 . .
C16 C18 H18A 109.5 . .
C16 C18 H18B 109.5 . .
H18A C18 H18B 109.5 . .
C16 C18 H18C 109.5 . .
H18A C18 H18C 109.5 . .
H18B C18 H18C 109.5 . .

loop_
_geom_bond_atom_site_label_1
_geom_bond_atom_site_label_2
_geom_bond_distance
_geom_bond_site_symmetry_2
N1 C5 1.346(6) .
N1 C7 1.382(6) .
N1 H1A 0.85(5) .
N2 C10 1.306(7) .
N2 C6 1.353(7) .
O1 C5 1.237(5) .
O2 C3 1.348(5) .
O2 C15 1.461(5) .
O3 C8 1.373(5) .
O3 C11 1.445(5) .
C1 C2 1.379(4) .
C1 C2 1.379(5) 2_675
C1 H1 0.9400 .
C2 C3 1.420(5) .
C2 C5 1.486(6) .
C3 C4 1.365(5) .
C4 C3 1.365(5) 2_675
C4 H4 0.9400 .
C6 C7 1.378(6) .
C6 H6 0.9400 .
C7 C8 1.396(6) .
C8 C9 1.362(7) .
C9 C10 1.375(7) .
C9 H9 0.9400 .
C10 H10 0.9400 .
C11 C12 1.479(7) .
C11 H11A 0.9800 .
C11 H11B 0.9800 .
C12 C14 1.520(8) .
C12 C13 1.525(7) .
C12 H12 0.9900 .
C13 H13A 0.9700 .
C13 H13B 0.9700 .
C13 H13C 0.9700 .
C14 H14A 0.9700 .
C14 H14B 0.9700 .
C14 H14C 0.9700 .
C15 C16 1.441(7) .
C15 H15A 0.9800 .
C15 H15B 0.9800 .
C16 C17 1.501(9) .
C16 C18 1.548(8) .
C16 H16 0.9900 .
C17 H17A 0.9700 .
C17 H17B 0.9700 .
C17 H17C 0.9700 .
C18 H18A 0.9700 .
C18 H18B 0.9700 .
C18 H18C 0.9700 .

loop_
_geom_hbond_atom_site_label_D
_geom_hbond_atom_site_label_H
_geom_hbond_atom_site_label_A
_geom_hbond_distance_DH
_geom_hbond_distance_HA
_geom_hbond_distance_DA
_geom_hbond_angle_DHA
N1 H1A O2 0.85(5) 1.99(5) 2.687(5) 138(5)

loop_
_geom_torsion_atom_site_label_1
_geom_torsion_atom_site_label_2
_geom_torsion_atom_site_label_3
_geom_torsion_atom_site_label_4
_geom_torsion
_geom_torsion_site_symmetry_1
_geom_torsion_site_symmetry_4
C2 C1 C2 C3 1.1(2) 2_675 .
C2 C1 C2 C5 -177.7(4) 2_675 .
C15 O2 C3 C4 1.8(6) . .
C15 O2 C3 C2 -178.1(4) . .
C1 C2 C3 O2 177.8(3) . .
C5 C2 C3 O2 -3.6(6) . .
C1 C2 C3 C4 -2.1(5) . .
C5 C2 C3 C4 176.4(3) . .
O2 C3 C4 C3 -178.8(4) . 2_675
C2 C3 C4 C3 1.1(3) . 2_675
C7 N1 C5 O1 0.1(7) . .
C7 N1 C5 C2 -179.3(4) . .
C1 C2 C5 O1 6.1(6) . .
C3 C2 C5 O1 -172.5(4) . .
C1 C2 C5 N1 -174.5(3) . .
C3 C2 C5 N1 7.0(6) . .
C10 N2 C6 C7 0.9(8) . .
N2 C6 C7 N1 177.5(5) . .
N2 C6 C7 C8 -2.2(8) . .
C5 N1 C7 C6 12.6(7) . .
C5 N1 C7 C8 -167.7(4) . .
C11 O3 C8 C9 -23.0(7) . .
C11 O3 C8 C7 160.1(4) . .
C6 C7 C8 C9 1.6(6) . .
N1 C7 C8 C9 -178.1(4) . .
C6 C7 C8 O3 178.8(4) . .
N1 C7 C8 O3 -0.9(6) . .
O3 C8 C9 C10 -176.7(4) . .
C7 C8 C9 C10 0.1(7) . .
C6 N2 C10 C9 1.0(8) . .
C8 C9 C10 N2 -1.5(8) . .
C8 O3 C11 C12 -73.8(6) . .
O3 C11 C12 C14 -52.8(7) . .
O3 C11 C12 C13 -177.3(5) . .
C3 O2 C15 C16 -176.9(5) . .
O2 C15 C16 C17 62.6(7) . .
O2 C15 C16 C18 -171.2(6) . .
